data_4089280
loop_
_publ_author_name
'Majhi, Paresh Kumar'
'Ikeda, Hideaki'
'Sasamori, Takahiro'
'Tsurugi, Hayato'
'Mashima, Kazushi'
'Tokitoh, Norihiro'

_publ_section_title
;
 Inorganic-Salt-Free Reduction in Main-Group Chemistry: Synthesis of a
 Dibismuthene and a Distibene
;
_journal_issue 7
_journal_name_full Organometallics
_journal_page_first 1224
_journal_paper_doi 10.1021/acs.organomet.7b00147
_journal_volume 36
_journal_year 2017
_chemical_formula_moiety 'C48 H98 Sb2 Si8'
_chemical_formula_sum 'C48 H98 Sb2 Si8'
_chemical_formula_weight 1143.48
_space_group_crystal_system monoclinic
_space_group_IT_number 14
_space_group_name_Hall '-P 2yn'
_space_group_name_H-M_alt 'P 1 21/n 1'
_atom_sites_solution_hydrogens geom
_atom_sites_solution_primary direct
_atom_sites_solution_secondary difmap
_audit_creation_method SHELXL-97
_cell_angle_alpha 90.00
_cell_angle_beta 102.0117(13)
_cell_angle_gamma 90.00
_cell_formula_units_Z 2
_cell_length_a 16.3034(3)
_cell_length_b 9.2632(2)
_cell_length_c 20.9519(6)
_cell_measurement_reflns_used 44777
_cell_measurement_temperature 103(2)
_cell_measurement_theta_max 26.0
_cell_measurement_theta_min 1.45
_cell_volume 3094.91(13)
_computing_cell_refinement HKL2000
_computing_data_collection CrystalClear
_computing_data_reduction HKL2000
_computing_molecular_graphics 'Yadokari-XG 2011 (Wakita Nemoto et al., 2011)'
_computing_publication_material 'Yadokari-XG 2011 (Wakita,Nemoto et al., 2011)'
_computing_structure_refinement 'SHELXL-97 (Sheldrick, 1997)'
_computing_structure_solution SIR2004
_diffrn_ambient_temperature 103(2)
_diffrn_detector_area_resol_mean 28.5714
_diffrn_measured_fraction_theta_full 0.998
_diffrn_measured_fraction_theta_max 0.998
_diffrn_measurement_device_type 'Rigaku Saturn'
_diffrn_measurement_method \w
_diffrn_radiation_monochromator graphite
_diffrn_radiation_source 'fine-focus sealed tube'
_diffrn_radiation_type MoK\a
_diffrn_radiation_wavelength 0.71075
_diffrn_reflns_av_R_equivalents 0.0594
_diffrn_reflns_av_sigmaI/netI 0.0313
_diffrn_reflns_limit_h_max 20
_diffrn_reflns_limit_h_min -20
_diffrn_reflns_limit_k_max 11
_diffrn_reflns_limit_k_min -11
_diffrn_reflns_limit_l_max 25
_diffrn_reflns_limit_l_min -25
_diffrn_reflns_number 44777
_diffrn_reflns_theta_full 26.00
_diffrn_reflns_theta_max 26.00
_diffrn_reflns_theta_min 1.45
_exptl_absorpt_coefficient_mu 1.055
_exptl_absorpt_correction_T_max 0.9491
_exptl_absorpt_correction_T_min 0.9018
_exptl_absorpt_correction_type multi-scan
_exptl_absorpt_process_details
;
 MULABS - Empirical Correction for Absorption Anisotropy.
 Blessing, R. H., Acta Cryst., A51, 33-38 (1995).
;
_exptl_crystal_colour yellow
_exptl_crystal_density_diffrn 1.227
_exptl_crystal_density_method 'not measured'
_exptl_crystal_description prism
_exptl_crystal_F_000 1200
_exptl_crystal_size_max 0.10
_exptl_crystal_size_mid 0.08
_exptl_crystal_size_min 0.05
_refine_diff_density_max 0.592
_refine_diff_density_min -0.457
_refine_diff_density_rms 0.066
_refine_ls_extinction_method none
_refine_ls_goodness_of_fit_ref 1.042
_refine_ls_hydrogen_treatment constr
_refine_ls_matrix_type full
_refine_ls_number_parameters 277
_refine_ls_number_reflns 6079
_refine_ls_number_restraints 0
_refine_ls_restrained_S_all 1.042
_refine_ls_R_factor_all 0.0416
_refine_ls_R_factor_gt 0.0287
_refine_ls_shift/su_max 0.003
_refine_ls_shift/su_mean 0.000
_refine_ls_structure_factor_coef Fsqd
_refine_ls_weighting_details 'calc w=1/[\s^2^(Fo^2^)+(0.0273P)^2^+1.9881P] where P=(Fo^2^+2Fc^2^)/3'
_refine_ls_weighting_scheme calc
_refine_ls_wR_factor_gt 0.0614
_refine_ls_wR_factor_ref 0.0659
_reflns_number_gt 5004
_reflns_number_total 6079
_reflns_threshold_expression >2sigma(I)
_cod_data_source_file om7b00147_si_002.cif
_cod_data_source_block compound5
_cod_original_cell_volume 3094.91(12)
_cod_original_sg_symbol_H-M 'P 21/n'
_cod_database_code 4089280

loop_
_symmetry_equiv_pos_as_xyz
'x, y, z'
'-x+1/2, y+1/2, -z+1/2'
'-x, -y, -z'
'x-1/2, -y-1/2, z-1/2'

loop_
_atom_site_label
_atom_site_type_symbol
_atom_site_fract_x
_atom_site_fract_y
_atom_site_fract_z
_atom_site_U_iso_or_equiv
_atom_site_adp_type
_atom_site_occupancy
_atom_site_symmetry_multiplicity
_atom_site_calc_flag
_atom_site_refinement_flags
Sb1 Sb 0.468481(10) 0.097233(19) 0.535263(8) 0.02659(6) Uani 1 1 d .
C1 C 0.37303(15) -0.0300(3) 0.56681(12) 0.0232(5) Uani 1 1 d .
C2 C 0.28774(15) 0.0000(3) 0.54102(12) 0.0240(5) Uani 1 1 d .
C3 C 0.22670(15) -0.0674(3) 0.56801(12) 0.0268(6) Uani 1 1 d .
H1 H 0.1694 -0.0482 0.5498 0.032 Uiso 1 1 calc R
C4 C 0.24622(16) -0.1615(3) 0.62054(12) 0.0253(5) Uani 1 1 d .
C5 C 0.33010(15) -0.1906(3) 0.64442(12) 0.0250(5) Uani 1 1 d .
H2 H 0.3449 -0.2559 0.6799 0.030 Uiso 1 1 calc R
C6 C 0.39394(15) -0.1283(3) 0.61873(12) 0.0246(5) Uani 1 1 d .
C7 C 0.25825(15) 0.1060(3) 0.48614(12) 0.0276(6) Uani 1 1 d .
H3 H 0.3112 0.1459 0.4762 0.033 Uiso 1 1 calc R
Si1 Si 0.20630(5) 0.01108(10) 0.40875(4) 0.03531(19) Uani 1 1 d .
C8 C 0.11308(18) -0.0966(4) 0.41658(15) 0.0477(8) Uani 1 1 d .
H4 H 0.0737 -0.0354 0.4338 0.072 Uiso 1 1 calc R
H5 H 0.1306 -0.1776 0.4464 0.072 Uiso 1 1 calc R
H6 H 0.0857 -0.1337 0.3736 0.072 Uiso 1 1 calc R
C9 C 0.28538(19) -0.1120(4) 0.38587(16) 0.0553(9) Uani 1 1 d .
H7 H 0.3048 -0.1804 0.4214 0.083 Uiso 1 1 calc R
H8 H 0.3330 -0.0554 0.3779 0.083 Uiso 1 1 calc R
H9 H 0.2600 -0.1650 0.3462 0.083 Uiso 1 1 calc R
C10 C 0.1728(2) 0.1448(4) 0.34216(15) 0.0564(9) Uani 1 1 d .
H10 H 0.1566 0.0941 0.3004 0.085 Uiso 1 1 calc R
H11 H 0.2192 0.2108 0.3405 0.085 Uiso 1 1 calc R
H12 H 0.1248 0.1999 0.3506 0.085 Uiso 1 1 calc R
Si2 Si 0.20589(5) 0.26764(9) 0.51661(4) 0.03323(18) Uani 1 1 d .
C11 C 0.2102(2) 0.4275(3) 0.46341(15) 0.0456(8) Uani 1 1 d .
H13 H 0.1902 0.5130 0.4831 0.068 Uiso 1 1 calc R
H14 H 0.1745 0.4103 0.4203 0.068 Uiso 1 1 calc R
H15 H 0.2682 0.4432 0.4588 0.068 Uiso 1 1 calc R
C12 C 0.09344(19) 0.2381(4) 0.51902(18) 0.0535(9) Uani 1 1 d .
H16 H 0.0892 0.1633 0.5512 0.080 Uiso 1 1 calc R
H17 H 0.0628 0.2072 0.4759 0.080 Uiso 1 1 calc R
H18 H 0.0692 0.3283 0.5312 0.080 Uiso 1 1 calc R
C13 C 0.2652(2) 0.3071(3) 0.60061(14) 0.0442(8) Uani 1 1 d .
H19 H 0.2435 0.3958 0.6165 0.066 Uiso 1 1 calc R
H20 H 0.3248 0.3195 0.6001 0.066 Uiso 1 1 calc R
H21 H 0.2586 0.2267 0.6295 0.066 Uiso 1 1 calc R
C14 C 0.17592(16) -0.2265(3) 0.64958(13) 0.0291(6) Uani 1 1 d .
C15 C 0.12000(17) -0.3215(3) 0.59887(14) 0.0359(7) Uani 1 1 d .
H22 H 0.0739 -0.3602 0.6172 0.054 Uiso 1 1 calc R
H23 H 0.1531 -0.4014 0.5868 0.054 Uiso 1 1 calc R
H24 H 0.0970 -0.2638 0.5600 0.054 Uiso 1 1 calc R
C16 C 0.12322(19) -0.1048(3) 0.66912(16) 0.0452(8) Uani 1 1 d .
H25 H 0.1592 -0.0408 0.7002 0.068 Uiso 1 1 calc R
H26 H 0.0795 -0.1457 0.6895 0.068 Uiso 1 1 calc R
H27 H 0.0971 -0.0497 0.6303 0.068 Uiso 1 1 calc R
C17 C 0.20976(18) -0.3183(3) 0.70971(14) 0.0398(7) Uani 1 1 d .
H28 H 0.2458 -0.2590 0.7429 0.060 Uiso 1 1 calc R
H29 H 0.2424 -0.3989 0.6976 0.060 Uiso 1 1 calc R
H30 H 0.1628 -0.3561 0.7273 0.060 Uiso 1 1 calc R
C18 C 0.48308(15) -0.1722(3) 0.64884(12) 0.0241(5) Uani 1 1 d .
H31 H 0.5182 -0.1210 0.6221 0.029 Uiso 1 1 calc R
Si3 Si 0.50032(5) -0.37089(8) 0.63452(4) 0.02836(17) Uani 1 1 d .
C19 C 0.47701(18) -0.4897(3) 0.70008(14) 0.0377(7) Uani 1 1 d .
H32 H 0.4863 -0.5906 0.6895 0.057 Uiso 1 1 calc R
H33 H 0.4184 -0.4766 0.7035 0.057 Uiso 1 1 calc R
H34 H 0.5140 -0.4643 0.7417 0.057 Uiso 1 1 calc R
C20 C 0.43155(18) -0.4249(3) 0.55579(14) 0.0363(7) Uani 1 1 d .
H35 H 0.4417 -0.5265 0.5469 0.054 Uiso 1 1 calc R
H36 H 0.4440 -0.3647 0.5206 0.054 Uiso 1 1 calc R
H37 H 0.3727 -0.4121 0.5585 0.054 Uiso 1 1 calc R
C21 C 0.61208(18) -0.3999(3) 0.62966(15) 0.0396(7) Uani 1 1 d .
H38 H 0.6484 -0.3761 0.6718 0.059 Uiso 1 1 calc R
H39 H 0.6261 -0.3376 0.5957 0.059 Uiso 1 1 calc R
H40 H 0.6204 -0.5011 0.6190 0.059 Uiso 1 1 calc R
Si4 Si 0.51843(4) -0.09591(8) 0.73339(3) 0.02790(16) Uani 1 1 d .
C22 C 0.51000(18) 0.1045(3) 0.72688(14) 0.0358(6) Uani 1 1 d .
H41 H 0.4537 0.1310 0.7030 0.054 Uiso 1 1 calc R
H42 H 0.5519 0.1412 0.7035 0.054 Uiso 1 1 calc R
H43 H 0.5200 0.1467 0.7707 0.054 Uiso 1 1 calc R
C23 C 0.45484(18) -0.1567(3) 0.79274(13) 0.0352(6) Uani 1 1 d .
H44 H 0.4804 -0.1210 0.8364 0.053 Uiso 1 1 calc R
H45 H 0.4530 -0.2624 0.7933 0.053 Uiso 1 1 calc R
H46 H 0.3977 -0.1187 0.7797 0.053 Uiso 1 1 calc R
C24 C 0.63021(17) -0.1452(3) 0.76549(14) 0.0396(7) Uani 1 1 d .
H47 H 0.6644 -0.1121 0.7350 0.059 Uiso 1 1 calc R
H48 H 0.6351 -0.2503 0.7703 0.059 Uiso 1 1 calc R
H49 H 0.6500 -0.0993 0.8080 0.059 Uiso 1 1 calc R

loop_
_atom_site_aniso_label
_atom_site_aniso_U_11
_atom_site_aniso_U_22
_atom_site_aniso_U_33
_atom_site_aniso_U_23
_atom_site_aniso_U_13
_atom_site_aniso_U_12
Sb1 0.02489(9) 0.02536(10) 0.03096(10) 0.00092(8) 0.00910(7) -0.00274(8)
C1 0.0230(12) 0.0220(13) 0.0246(13) -0.0027(10) 0.0048(10) -0.0034(10)
C2 0.0226(12) 0.0242(14) 0.0244(13) -0.0027(10) 0.0034(10) -0.0023(10)
C3 0.0201(12) 0.0304(15) 0.0296(13) -0.0022(11) 0.0045(10) 0.0003(11)
C4 0.0279(13) 0.0222(13) 0.0274(13) -0.0033(11) 0.0094(11) -0.0040(11)
C5 0.0293(13) 0.0212(13) 0.0255(13) -0.0004(11) 0.0079(10) -0.0012(11)
C6 0.0256(13) 0.0234(14) 0.0245(12) -0.0022(10) 0.0046(10) -0.0006(10)
C7 0.0216(12) 0.0335(15) 0.0272(13) 0.0046(12) 0.0036(10) 0.0000(12)
Si1 0.0269(4) 0.0493(5) 0.0278(4) -0.0014(4) 0.0013(3) -0.0043(4)
C8 0.0368(16) 0.065(2) 0.0386(16) -0.0080(16) 0.0029(13) -0.0131(16)
C9 0.0350(16) 0.081(3) 0.0463(18) -0.0271(19) 0.0009(14) -0.0055(17)
C10 0.0491(19) 0.079(3) 0.0342(17) 0.0106(17) -0.0070(15) -0.0128(18)
Si2 0.0305(4) 0.0348(4) 0.0352(4) 0.0062(3) 0.0087(3) 0.0065(3)
C11 0.0525(19) 0.0408(19) 0.0462(18) 0.0097(15) 0.0169(15) 0.0131(15)
C12 0.0352(17) 0.053(2) 0.075(2) 0.0087(18) 0.0179(16) 0.0107(15)
C13 0.057(2) 0.0356(18) 0.0409(17) -0.0055(14) 0.0131(15) 0.0114(15)
C14 0.0263(13) 0.0289(15) 0.0353(15) 0.0003(12) 0.0135(11) -0.0031(11)
C15 0.0312(14) 0.0346(17) 0.0429(16) 0.0005(13) 0.0098(12) -0.0073(13)
C16 0.0454(17) 0.0380(18) 0.062(2) -0.0050(16) 0.0331(16) -0.0027(15)
C17 0.0346(15) 0.051(2) 0.0366(16) 0.0077(14) 0.0136(13) -0.0106(14)
C18 0.0226(12) 0.0247(14) 0.0254(13) 0.0027(11) 0.0060(10) 0.0009(11)
Si3 0.0308(4) 0.0231(4) 0.0336(4) 0.0019(3) 0.0122(3) 0.0023(3)
C19 0.0456(17) 0.0261(16) 0.0445(17) 0.0056(13) 0.0163(14) 0.0067(13)
C20 0.0443(16) 0.0289(16) 0.0388(16) -0.0055(12) 0.0156(13) -0.0026(13)
C21 0.0378(15) 0.0327(16) 0.0519(18) 0.0023(14) 0.0176(13) 0.0076(14)
Si4 0.0268(3) 0.0286(4) 0.0273(4) 0.0009(3) 0.0033(3) 0.0025(3)
C22 0.0392(15) 0.0309(16) 0.0363(15) -0.0060(13) 0.0052(12) -0.0010(13)
C23 0.0399(16) 0.0373(16) 0.0293(14) 0.0009(12) 0.0091(12) 0.0063(13)
C24 0.0331(15) 0.0508(19) 0.0315(15) 0.0011(13) -0.0010(12) 0.0055(14)

loop_
_atom_type_symbol
_atom_type_description
_atom_type_scat_dispersion_real
_atom_type_scat_dispersion_imag
_atom_type_scat_source
C C 0.0033 0.0016 'International Tables Vol C Tables 4.2.6.8 and 6.1.1.4'
H H 0.0000 0.0000 'International Tables Vol C Tables 4.2.6.8 and 6.1.1.4'
Si Si 0.0817 0.0704 'International Tables Vol C Tables 4.2.6.8 and 6.1.1.4'
Sb Sb -0.5866 1.5461 'International Tables Vol C Tables 4.2.6.8 and 6.1.1.4'

loop_
_geom_angle_atom_site_label_1
_geom_angle_atom_site_label_2
_geom_angle_atom_site_label_3
_geom_angle
_geom_angle_site_symmetry_3
C1 Sb1 Sb1 100.72(7) 3_656
C6 C1 C2 119.0(2) .
C6 C1 Sb1 121.05(17) .
C2 C1 Sb1 119.35(18) .
C3 C2 C1 119.2(2) .
C3 C2 C7 117.3(2) .
C1 C2 C7 123.5(2) .
C4 C3 C2 122.6(2) .
C4 C3 H1 118.7 .
C2 C3 H1 118.7 .
C5 C4 C3 117.1(2) .
C5 C4 C14 123.1(2) .
C3 C4 C14 119.7(2) .
C4 C5 C6 122.9(2) .
C4 C5 H2 118.6 .
C6 C5 H2 118.6 .
C5 C6 C1 119.2(2) .
C5 C6 C18 117.2(2) .
C1 C6 C18 123.6(2) .
C2 C7 Si1 111.51(18) .
C2 C7 Si2 110.50(17) .
Si1 C7 Si2 120.29(13) .
C2 C7 H3 104.3 .
Si1 C7 H3 104.3 .
Si2 C7 H3 104.3 .
C8 Si1 C9 108.58(16) .
C8 Si1 C10 107.83(15) .
C9 Si1 C10 109.06(17) .
C8 Si1 C7 113.90(13) .
C9 Si1 C7 107.26(12) .
C10 Si1 C7 110.13(14) .
Si1 C8 H4 109.5 .
Si1 C8 H5 109.5 .
H4 C8 H5 109.5 .
Si1 C8 H6 109.5 .
H4 C8 H6 109.5 .
H5 C8 H6 109.5 .
Si1 C9 H7 109.5 .
Si1 C9 H8 109.5 .
H7 C9 H8 109.5 .
Si1 C9 H9 109.5 .
H7 C9 H9 109.5 .
H8 C9 H9 109.5 .
Si1 C10 H10 109.5 .
Si1 C10 H11 109.5 .
H10 C10 H11 109.5 .
Si1 C10 H12 109.5 .
H10 C10 H12 109.5 .
H11 C10 H12 109.5 .
C13 Si2 C11 109.45(15) .
C13 Si2 C12 108.89(16) .
C11 Si2 C12 107.01(15) .
C13 Si2 C7 106.95(12) .
C11 Si2 C7 110.48(13) .
C12 Si2 C7 114.00(14) .
Si2 C11 H13 109.5 .
Si2 C11 H14 109.5 .
H13 C11 H14 109.5 .
Si2 C11 H15 109.5 .
H13 C11 H15 109.5 .
H14 C11 H15 109.5 .
Si2 C12 H16 109.5 .
Si2 C12 H17 109.5 .
H16 C12 H17 109.5 .
Si2 C12 H18 109.5 .
H16 C12 H18 109.5 .
H17 C12 H18 109.5 .
Si2 C13 H19 109.5 .
Si2 C13 H20 109.5 .
H19 C13 H20 109.5 .
Si2 C13 H21 109.5 .
H19 C13 H21 109.5 .
H20 C13 H21 109.5 .
C16 C14 C17 108.5(2) .
C16 C14 C15 108.9(2) .
C17 C14 C15 108.3(2) .
C16 C14 C4 109.1(2) .
C17 C14 C4 112.1(2) .
C15 C14 C4 109.8(2) .
C14 C15 H22 109.5 .
C14 C15 H23 109.5 .
H22 C15 H23 109.5 .
C14 C15 H24 109.5 .
H22 C15 H24 109.5 .
H23 C15 H24 109.5 .
C14 C16 H25 109.5 .
C14 C16 H26 109.5 .
H25 C16 H26 109.5 .
C14 C16 H27 109.5 .
H25 C16 H27 109.5 .
H26 C16 H27 109.5 .
C14 C17 H28 109.5 .
C14 C17 H29 109.5 .
H28 C17 H29 109.5 .
C14 C17 H30 109.5 .
H28 C17 H30 109.5 .
H29 C17 H30 109.5 .
C6 C18 Si4 111.74(17) .
C6 C18 Si3 110.84(17) .
Si4 C18 Si3 119.14(13) .
C6 C18 H31 104.5 .
Si4 C18 H31 104.5 .
Si3 C18 H31 104.5 .
C19 Si3 C20 108.52(14) .
C19 Si3 C21 107.90(13) .
C20 Si3 C21 109.16(13) .
C19 Si3 C18 113.44(12) .
C20 Si3 C18 108.65(12) .
C21 Si3 C18 109.09(12) .
Si3 C19 H32 109.5 .
Si3 C19 H33 109.5 .
H32 C19 H33 109.5 .
Si3 C19 H34 109.5 .
H32 C19 H34 109.5 .
H33 C19 H34 109.5 .
Si3 C20 H35 109.5 .
Si3 C20 H36 109.5 .
H35 C20 H36 109.5 .
Si3 C20 H37 109.5 .
H35 C20 H37 109.5 .
H36 C20 H37 109.5 .
Si3 C21 H38 109.5 .
Si3 C21 H39 109.5 .
H38 C21 H39 109.5 .
Si3 C21 H40 109.5 .
H38 C21 H40 109.5 .
H39 C21 H40 109.5 .
C24 Si4 C23 108.85(13) .
C24 Si4 C22 108.79(14) .
C23 Si4 C22 107.87(13) .
C24 Si4 C18 109.42(12) .
C23 Si4 C18 114.23(12) .
C22 Si4 C18 107.55(12) .
Si4 C22 H41 109.5 .
Si4 C22 H42 109.5 .
H41 C22 H42 109.5 .
Si4 C22 H43 109.5 .
H41 C22 H43 109.5 .
H42 C22 H43 109.5 .
Si4 C23 H44 109.5 .
Si4 C23 H45 109.5 .
H44 C23 H45 109.5 .
Si4 C23 H46 109.5 .
H44 C23 H46 109.5 .
H45 C23 H46 109.5 .
Si4 C24 H47 109.5 .
Si4 C24 H48 109.5 .
H47 C24 H48 109.5 .
Si4 C24 H49 109.5 .
H47 C24 H49 109.5 .
H48 C24 H49 109.5 .

loop_
_geom_bond_atom_site_label_1
_geom_bond_atom_site_label_2
_geom_bond_distance
_geom_bond_site_symmetry_2
Sb1 C1 2.162(2) .
Sb1 Sb1 2.6677(3) 3_656
C1 C6 1.405(3) .
C1 C2 1.411(3) .
C2 C3 1.391(3) .
C2 C7 1.512(3) .
C3 C4 1.388(4) .
C3 H1 0.9500 .
C4 C5 1.381(3) .
C4 C14 1.529(3) .
C5 C6 1.392(3) .
C5 H2 0.9500 .
C6 C18 1.514(3) .
C7 Si1 1.883(3) .
C7 Si2 1.899(3) .
C7 H3 1.0000 .
Si1 C8 1.853(3) .
Si1 C9 1.857(3) .
Si1 C10 1.861(3) .
C8 H4 0.9800 .
C8 H5 0.9800 .
C8 H6 0.9800 .
C9 H7 0.9800 .
C9 H8 0.9800 .
C9 H9 0.9800 .
C10 H10 0.9800 .
C10 H11 0.9800 .
C10 H12 0.9800 .
Si2 C13 1.859(3) .
Si2 C11 1.864(3) .
Si2 C12 1.865(3) .
C11 H13 0.9800 .
C11 H14 0.9800 .
C11 H15 0.9800 .
C12 H16 0.9800 .
C12 H17 0.9800 .
C12 H18 0.9800 .
C13 H19 0.9800 .
C13 H20 0.9800 .
C13 H21 0.9800 .
C14 C16 1.524(4) .
C14 C17 1.525(4) .
C14 C15 1.527(4) .
C15 H22 0.9800 .
C15 H23 0.9800 .
C15 H24 0.9800 .
C16 H25 0.9800 .
C16 H26 0.9800 .
C16 H27 0.9800 .
C17 H28 0.9800 .
C17 H29 0.9800 .
C17 H30 0.9800 .
C18 Si4 1.883(3) .
C18 Si3 1.895(3) .
C18 H31 1.0000 .
Si3 C19 1.860(3) .
Si3 C20 1.860(3) .
Si3 C21 1.865(3) .
C19 H32 0.9800 .
C19 H33 0.9800 .
C19 H34 0.9800 .
C20 H35 0.9800 .
C20 H36 0.9800 .
C20 H37 0.9800 .
C21 H38 0.9800 .
C21 H39 0.9800 .
C21 H40 0.9800 .
Si4 C24 1.863(3) .
Si4 C23 1.864(3) .
Si4 C22 1.864(3) .
C22 H41 0.9800 .
C22 H42 0.9800 .
C22 H43 0.9800 .
C23 H44 0.9800 .
C23 H45 0.9800 .
C23 H46 0.9800 .
C24 H47 0.9800 .
C24 H48 0.9800 .
C24 H49 0.9800 .

loop_
_geom_torsion_atom_site_label_1
_geom_torsion_atom_site_label_2
_geom_torsion_atom_site_label_3
_geom_torsion_atom_site_label_4
_geom_torsion
_geom_torsion_site_symmetry_1
Sb1 Sb1 C1 C6 78.8(2) 3_656
Sb1 Sb1 C1 C2 -109.97(19) 3_656
C6 C1 C2 C3 0.6(4) .
Sb1 C1 C2 C3 -170.87(18) .
C6 C1 C2 C7 178.8(2) .
Sb1 C1 C2 C7 7.3(3) .
C1 C2 C3 C4 1.3(4) .
C7 C2 C3 C4 -177.0(2) .
C2 C3 C4 C5 -2.1(4) .
C2 C3 C4 C14 177.3(2) .
C3 C4 C5 C6 1.0(4) .
C14 C4 C5 C6 -178.4(2) .
C4 C5 C6 C1 0.9(4) .
C4 C5 C6 C18 -178.8(2) .
C2 C1 C6 C5 -1.6(4) .
Sb1 C1 C6 C5 169.66(18) .
C2 C1 C6 C18 178.0(2) .
Sb1 C1 C6 C18 -10.6(3) .
C3 C2 C7 Si1 -71.7(3) .
C1 C2 C7 Si1 110.1(2) .
C3 C2 C7 Si2 64.9(3) .
C1 C2 C7 Si2 -113.4(2) .
C2 C7 Si1 C8 59.8(2) .
Si2 C7 Si1 C8 -72.0(2) .
C2 C7 Si1 C9 -60.4(2) .
Si2 C7 Si1 C9 167.82(17) .
C2 C7 Si1 C10 -178.96(19) .
Si2 C7 Si1 C10 49.3(2) .
C2 C7 Si2 C13 37.1(2) .
Si1 C7 Si2 C13 169.29(16) .
C2 C7 Si2 C11 156.12(18) .
Si1 C7 Si2 C11 -71.67(19) .
C2 C7 Si2 C12 -83.3(2) .
Si1 C7 Si2 C12 48.9(2) .
C5 C4 C14 C16 123.7(3) .
C3 C4 C14 C16 -55.7(3) .
C5 C4 C14 C17 3.5(4) .
C3 C4 C14 C17 -175.9(2) .
C5 C4 C14 C15 -117.0(3) .
C3 C4 C14 C15 63.7(3) .
C5 C6 C18 Si4 -70.9(3) .
C1 C6 C18 Si4 109.4(2) .
C5 C6 C18 Si3 64.6(3) .
C1 C6 C18 Si3 -115.1(2) .
C6 C18 Si3 C19 -89.9(2) .
Si4 C18 Si3 C19 41.84(19) .
C6 C18 Si3 C20 30.9(2) .
Si4 C18 Si3 C20 162.62(14) .
C6 C18 Si3 C21 149.77(18) .
Si4 C18 Si3 C21 -78.46(17) .
C6 C18 Si4 C24 -176.79(18) .
Si3 C18 Si4 C24 51.84(18) .
C6 C18 Si4 C23 60.9(2) .
Si3 C18 Si4 C23 -70.46(17) .
C6 C18 Si4 C22 -58.8(2) .
Si3 C18 Si4 C22 169.85(14) .
